data_7009252
loop_
_publ_author_name
'De-qiang Ma'
'Shiro Hikichi'
'Munetaka Akita'
'Yoshihiko Moro-oka'

_publ_section_title
;
 An entry to half-sandwich complexes of first row transition metals
 (Ni, Co, Mn) containing the Kl\"aui tripodal ligand, LOMe: synthesis
 and crystal structures of oligomeric, [LOMeM(\m-X)(L)]n
 (n&#x00A0;=&#x00A0;2, 4), and monomeric complexes, LOMeM(L2)(X)
;
_journal_issue 7
_journal_name_full 'J. Chem. Soc., Dalton Trans.'
_journal_page_first 1123
_journal_page_last 1134
_journal_paper_doi 10.1039/a909580b
_journal_year 2000
_chemical_formula_sum 'C36 H58 Cl4 Co2 N2 Ni2 O24 P6'
_chemical_formula_weight 1465.74
_chemical_name_common 'compound 7c(Ni)'
_chemical_name_systematic
; 
 ? 
;
_space_group_IT_number 15
_symmetry_space_group_name_Hall '-C 2yc'
_symmetry_space_group_name_H-M 'C 1 2/c 1'
_atom_sites_solution_hydrogens geom
_atom_sites_solution_primary direct
_atom_sites_solution_secondary difmap
_audit_creation_method SHELXL-97
_cell_angle_alpha 90.00
_cell_angle_beta 100.374(3)
_cell_angle_gamma 90.00
_cell_formula_units_Z 4
_cell_length_a 24.196(4)
_cell_length_b 24.838(3)
_cell_length_c 10.667(2)
_cell_measurement_temperature 213(2)
_cell_volume 6305.9(18)
_computing_structure_refinement 'SHELXL-97 (Sheldrick, 1997)'
_computing_structure_solution 'SHELXS-97 (Sheldrick, 1990)'
_diffrn_ambient_temperature 213(2)
_diffrn_measured_fraction_theta_full 0.765
_diffrn_measured_fraction_theta_max 0.765
_diffrn_radiation_monochromator graphite
_diffrn_radiation_source 'fine-focus sealed tube'
_diffrn_radiation_type MoK\a
_diffrn_radiation_wavelength 0.71070
_diffrn_reflns_av_R_equivalents 0.0000
_diffrn_reflns_av_sigmaI/netI 0.0240
_diffrn_reflns_limit_h_max 31
_diffrn_reflns_limit_h_min 0
_diffrn_reflns_limit_k_max 32
_diffrn_reflns_limit_k_min 0
_diffrn_reflns_limit_l_max 13
_diffrn_reflns_limit_l_min -13
_diffrn_reflns_number 5546
_diffrn_reflns_theta_full 27.50
_diffrn_reflns_theta_max 27.50
_diffrn_reflns_theta_min 2.14
_exptl_absorpt_coefficient_mu 1.497
_exptl_crystal_density_diffrn 1.544
_exptl_crystal_density_method 'not measured'
_exptl_crystal_F_000 2992
_refine_diff_density_max 1.717
_refine_diff_density_min -1.340
_refine_diff_density_rms 0.173
_refine_ls_extinction_method none
_refine_ls_goodness_of_fit_ref 1.799
_refine_ls_hydrogen_treatment mixed
_refine_ls_matrix_type full
_refine_ls_number_parameters 349
_refine_ls_number_reflns 5546
_refine_ls_number_restraints 0
_refine_ls_restrained_S_all 1.799
_refine_ls_R_factor_all 0.0795
_refine_ls_R_factor_gt 0.0754
_refine_ls_shift/su_max 1.019
_refine_ls_shift/su_mean 0.025
_refine_ls_structure_factor_coef Fsqd
_refine_ls_weighting_details 'calc w=1/[\s^2^(Fo^2^)+(0.1000P)^2^+0.0000P] where P=(Fo^2^+2Fc^2^)/3'
_refine_ls_weighting_scheme calc
_refine_ls_wR_factor_gt 0.2146
_refine_ls_wR_factor_ref 0.2172
_reflns_number_gt 5164
_reflns_number_total 5546
_reflns_threshold_expression >2sigma(I)
_cod_data_source_file a909580b.txt
_cod_data_source_block 7c
_cod_original_cell_volume 6305.9(17)
_cod_database_code 7009252

loop_
_symmetry_equiv_pos_as_xyz
'x, y, z'
'-x, y, -z+1/2'
'x+1/2, y+1/2, z'
'-x+1/2, y+1/2, -z+1/2'
'-x, -y, -z'
'x, -y, z-1/2'
'-x+1/2, -y+1/2, -z'
'x+1/2, -y+1/2, z-1/2'

loop_
_atom_site_label
_atom_site_type_symbol
_atom_site_fract_x
_atom_site_fract_y
_atom_site_fract_z
_atom_site_U_iso_or_equiv
_atom_site_adp_type
_atom_site_occupancy
_atom_site_symmetry_multiplicity
_atom_site_calc_flag
_atom_site_refinement_flags
_atom_site_disorder_assembly
_atom_site_disorder_group
Ni1 Ni 0.21612(2) 0.29373(2) 0.05770(6) 0.0216(2) Uani 1 1 d . . .
Co1 Co 0.09647(3) 0.39614(3) 0.04059(7) 0.0253(2) Uani 1 1 d . . .
Cl1 Cl 0.1486(2) 0.0663(2) 0.6310(5) 0.1451(17) Uani 1 1 d . . .
Cl2 Cl 0.0773(3) 0.1438(3) 0.7251(9) 0.248(5) Uani 1 1 d . . .
P1 P 0.12101(5) 0.35950(6) -0.12540(12) 0.0258(3) Uani 1 1 d . . .
P2 P 0.18396(6) 0.41224(6) 0.12175(14) 0.0289(3) Uani 1 1 d . . .
P3 P 0.09784(5) 0.31824(5) 0.13021(12) 0.0249(3) Uani 1 1 d . . .
O11 O 0.16760(15) 0.31901(14) -0.1080(3) 0.0258(7) Uani 1 1 d . . .
O12 O 0.06605(17) 0.3334(2) -0.2064(4) 0.0460(11) Uani 1 1 d . . .
O13 O 0.1330(2) 0.4037(2) -0.2265(4) 0.0470(12) Uani 1 1 d . . .
O21 O 0.22874(16) 0.37121(15) 0.1154(4) 0.0319(8) Uani 1 1 d . . .
O22 O 0.19993(18) 0.46693(17) 0.0583(5) 0.0418(10) Uani 1 1 d . . .
O23 O 0.1904(2) 0.4329(2) 0.2660(4) 0.0471(11) Uani 1 1 d . . .
O31 O 0.15135(15) 0.28675(15) 0.1524(3) 0.0278(8) Uani 1 1 d . . .
O32 O 0.07730(18) 0.32513(18) 0.2641(4) 0.0379(9) Uani 1 1 d . . .
O33 O 0.04846(17) 0.28050(17) 0.0563(4) 0.0380(9) Uani 1 1 d . . .
O51 O 0.21450(14) 0.21255(14) 0.0270(4) 0.0253(7) Uani 1 1 d . . .
O52 O 0.26901(17) 0.27066(18) 0.2295(4) 0.0372(9) Uani 1 1 d . . .
O53 O 0.2898(3) 0.2273(3) 0.4038(5) 0.0755(19) Uani 1 1 d . . .
N1 N 0.2621(2) 0.2315(2) 0.2962(5) 0.0427(13) Uani 1 1 d . . .
C12 C 0.0717(4) 0.3034(5) -0.3186(8) 0.077(3) Uani 1 1 d . . .
H1 H 0.0362 0.2877 -0.3549 0.077 Uiso 1 1 calc R . .
H2 H 0.0990 0.2754 -0.2962 0.077 Uiso 1 1 calc R . .
H3 H 0.0838 0.3270 -0.3796 0.077 Uiso 1 1 calc R . .
C13 C 0.1876(4) 0.4222(3) -0.2334(8) 0.058(2) Uani 1 1 d . . .
H4 H 0.2147 0.4017 -0.1760 0.058 Uiso 1 1 calc R . .
H5 H 0.1908 0.4596 -0.2101 0.058 Uiso 1 1 calc R . .
H6 H 0.1943 0.4180 -0.3189 0.058 Uiso 1 1 calc R . .
C22 C 0.2578(3) 0.4828(3) 0.0748(10) 0.068(2) Uani 1 1 d . . .
H7 H 0.2802 0.4526 0.0583 0.068 Uiso 1 1 calc R . .
H8 H 0.2702 0.4951 0.1606 0.068 Uiso 1 1 calc R . .
H9 H 0.2618 0.5114 0.0164 0.068 Uiso 1 1 calc R . .
C23 C 0.1960(5) 0.3945(4) 0.3677(7) 0.073(3) Uani 1 1 d . . .
H10 H 0.1832 0.3599 0.3342 0.073 Uiso 1 1 calc R . .
H11 H 0.1738 0.4058 0.4291 0.073 Uiso 1 1 calc R . .
H12 H 0.2347 0.3920 0.4080 0.073 Uiso 1 1 calc R . .
C32 C 0.0806(3) 0.2791(3) 0.3455(7) 0.0551(19) Uani 1 1 d . . .
H13 H 0.0555 0.2836 0.4048 0.055 Uiso 1 1 calc R . .
H14 H 0.1183 0.2752 0.3913 0.055 Uiso 1 1 calc R . .
H15 H 0.0702 0.2475 0.2949 0.055 Uiso 1 1 calc R . .
C33 C 0.0607(3) 0.2310(3) -0.0009(10) 0.067(2) Uani 1 1 d . . .
H16 H 0.0323 0.2239 -0.0741 0.067 Uiso 1 1 calc R . .
H17 H 0.0615 0.2023 0.0596 0.067 Uiso 1 1 calc R . .
H18 H 0.0967 0.2336 -0.0266 0.067 Uiso 1 1 calc R . .
C41 C 0.0572(4) 0.4626(3) -0.0538(8) 0.063(3) Uani 1 1 d . . .
C42 C 0.0167(3) 0.4196(3) -0.0555(6) 0.0432(15) Uani 1 1 d . . .
C43 C 0.0150(2) 0.4071(3) 0.0718(7) 0.0394(14) Uani 1 1 d . . .
C44 C 0.0513(3) 0.4409(3) 0.1522(6) 0.0404(14) Uani 1 1 d . . .
C45 C 0.0777(3) 0.4762(2) 0.0733(8) 0.0495(18) Uani 1 1 d . . .
C51 C 0.2033(2) 0.1815(2) 0.1169(6) 0.0332(12) Uani 1 1 d . . .
C52 C 0.2223(3) 0.1905(3) 0.2495(6) 0.0410(15) Uani 1 1 d . . .
C53 C 0.2046(3) 0.1570(3) 0.3415(8) 0.061(2) Uani 1 1 d . . .
C54 C 0.1699(4) 0.1156(4) 0.3077(11) 0.077(3) Uani 1 1 d . . .
C55 C 0.1526(4) 0.1035(3) 0.1763(11) 0.069(3) Uani 1 1 d . . .
C56 C 0.1692(3) 0.1359(3) 0.0867(8) 0.0495(17) Uani 1 1 d . . .
C61 C 0.1454(6) 0.1324(7) 0.6843(16) 0.126(5) Uani 1 1 d . . .
H19 H 0.0663 0.4790 -0.1276 0.074 Uiso 1 1 d . . .
H20 H -0.0046 0.4032 -0.1298 0.053 Uiso 1 1 d . . .
H21 H -0.0079 0.3796 0.0988 0.047 Uiso 1 1 d . . .
H22 H 0.0576 0.4415 0.2436 0.048 Uiso 1 1 d . . .
H23 H 0.1040 0.5041 0.1022 0.061 Uiso 1 1 d . . .
H24 H 0.2170 0.1647 0.4312 0.075 Uiso 1 1 d . . .
H25 H 0.1579 0.0941 0.3712 0.091 Uiso 1 1 d . . .
H26 H 0.1302 0.0727 0.1502 0.084 Uiso 1 1 d . . .
H27 H 0.1562 0.1276 -0.0015 0.062 Uiso 1 1 d . . .
H28 H 0.1754 0.1385 0.7533 0.158 Uiso 1 1 d . . .
H29 H 0.1517 0.1561 0.6144 0.158 Uiso 1 1 d . . .

loop_
_atom_site_aniso_label
_atom_site_aniso_U_11
_atom_site_aniso_U_22
_atom_site_aniso_U_33
_atom_site_aniso_U_23
_atom_site_aniso_U_13
_atom_site_aniso_U_12
Ni1 0.0233(3) 0.0185(3) 0.0233(3) 0.0009(2) 0.0054(2) 0.0048(2)
Co1 0.0283(4) 0.0213(4) 0.0272(4) 0.0015(3) 0.0079(3) 0.0092(3)
Cl1 0.135(4) 0.161(4) 0.138(4) -0.027(3) 0.021(3) 0.022(3)
Cl2 0.136(4) 0.246(8) 0.349(10) -0.180(8) 0.004(5) 0.031(4)
P1 0.0278(6) 0.0285(7) 0.0213(6) 0.0038(5) 0.0057(4) 0.0091(5)
P2 0.0323(7) 0.0203(6) 0.0339(7) -0.0048(5) 0.0050(5) 0.0031(5)
P3 0.0270(6) 0.0248(6) 0.0247(6) 0.0030(5) 0.0091(5) 0.0073(5)
O11 0.0305(17) 0.0250(18) 0.0227(17) 0.0010(14) 0.0071(13) 0.0064(14)
O12 0.032(2) 0.067(3) 0.036(2) -0.017(2) 0.0019(16) 0.012(2)
O13 0.052(2) 0.050(3) 0.044(3) 0.028(2) 0.020(2) 0.024(2)
O21 0.0294(18) 0.0223(18) 0.042(2) -0.0071(16) -0.0002(15) -0.0009(14)
O22 0.037(2) 0.0238(19) 0.067(3) 0.0021(19) 0.0151(19) -0.0014(17)
O23 0.056(3) 0.042(3) 0.041(2) -0.017(2) 0.003(2) 0.000(2)
O31 0.0272(17) 0.0268(18) 0.0314(19) 0.0091(15) 0.0109(14) 0.0097(15)
O32 0.043(2) 0.041(2) 0.034(2) 0.0079(18) 0.0205(17) 0.0126(18)
O33 0.035(2) 0.028(2) 0.049(3) -0.0006(18) 0.0038(17) 0.0060(17)
O51 0.0257(16) 0.0204(17) 0.0320(19) 0.0024(14) 0.0106(13) 0.0036(13)
O52 0.0369(19) 0.039(2) 0.033(2) 0.0022(18) -0.0002(15) 0.0123(18)
O53 0.083(4) 0.100(5) 0.037(3) 0.014(3) -0.007(3) 0.020(4)
N1 0.047(3) 0.053(3) 0.028(3) 0.011(2) 0.006(2) 0.019(3)
C12 0.050(4) 0.127(9) 0.050(5) -0.050(5) -0.006(3) 0.007(5)
C13 0.074(5) 0.044(4) 0.066(5) 0.024(4) 0.036(4) 0.008(3)
C22 0.053(4) 0.036(4) 0.120(8) 0.003(4) 0.027(5) -0.005(3)
C23 0.112(8) 0.072(6) 0.028(4) -0.006(4) -0.004(4) -0.023(5)
C32 0.071(5) 0.060(4) 0.040(4) 0.020(3) 0.026(3) 0.026(4)
C33 0.057(4) 0.037(4) 0.102(7) -0.028(4) -0.002(4) -0.001(3)
C41 0.079(5) 0.054(4) 0.069(5) 0.038(4) 0.044(4) 0.052(4)
C42 0.036(3) 0.047(4) 0.045(3) -0.001(3) 0.003(2) 0.024(3)
C43 0.029(3) 0.033(3) 0.059(4) 0.001(3) 0.016(3) 0.011(2)
C44 0.046(3) 0.035(3) 0.042(3) -0.008(3) 0.014(3) 0.017(3)
C45 0.038(3) 0.025(3) 0.091(6) -0.001(3) 0.027(3) 0.014(3)
C51 0.029(2) 0.022(2) 0.052(3) 0.011(2) 0.018(2) 0.008(2)
C52 0.045(3) 0.047(3) 0.036(3) 0.019(3) 0.021(3) 0.021(3)
C53 0.063(4) 0.063(5) 0.065(5) 0.044(4) 0.034(4) 0.030(4)
C54 0.070(5) 0.062(5) 0.112(8) 0.058(6) 0.053(5) 0.027(5)
C55 0.060(5) 0.036(4) 0.121(9) 0.025(4) 0.040(5) 0.003(3)
C56 0.047(3) 0.029(3) 0.076(5) 0.011(3) 0.020(3) 0.001(3)
C61 0.097(9) 0.138(14) 0.141(13) -0.029(11) 0.013(8) -0.045(9)

loop_
_atom_type_symbol
_atom_type_description
_atom_type_scat_dispersion_real
_atom_type_scat_dispersion_imag
_atom_type_scat_source
C C 0.0033 0.0016 'International Tables Vol C Tables 4.2.6.8 and 6.1.1.4'
H H 0.0000 0.0000 'International Tables Vol C Tables 4.2.6.8 and 6.1.1.4'
N N 0.0061 0.0033 'International Tables Vol C Tables 4.2.6.8 and 6.1.1.4'
O O 0.0106 0.0060 'International Tables Vol C Tables 4.2.6.8 and 6.1.1.4'
P P 0.1023 0.0942 'International Tables Vol C Tables 4.2.6.8 and 6.1.1.4'
Cl Cl 0.1484 0.1585 'International Tables Vol C Tables 4.2.6.8 and 6.1.1.4'
Co Co 0.3494 0.9721 'International Tables Vol C Tables 4.2.6.8 and 6.1.1.4'
Ni Ni 0.3393 1.1124 'International Tables Vol C Tables 4.2.6.8 and 6.1.1.4'

loop_
_geom_angle_atom_site_label_1
_geom_angle_atom_site_label_2
_geom_angle_atom_site_label_3
_geom_angle
_geom_angle_site_symmetry_1
_geom_angle_site_symmetry_3
_geom_angle_publ_flag
O31 Ni1 O21 91.02(16) . . ?
O31 Ni1 O11 94.73(14) . . ?
O21 Ni1 O11 90.14(15) . . ?
O31 Ni1 O51 90.08(14) . . ?
O21 Ni1 O51 169.67(15) . . ?
O11 Ni1 O51 100.01(15) . . ?
O31 Ni1 O51 169.95(15) . 7 ?
O21 Ni1 O51 96.62(15) . 7 ?
O11 Ni1 O51 91.77(14) . 7 ?
O51 Ni1 O51 81.24(15) . 7 ?
O31 Ni1 O52 86.92(16) . . ?
O21 Ni1 O52 87.69(17) . . ?
O11 Ni1 O52 177.29(17) . . ?
O51 Ni1 O52 82.11(16) . . ?
O51 Ni1 O52 86.88(16) 7 . ?
C41 Co1 C43 66.9(3) . . ?
C41 Co1 C44 67.0(3) . . ?
C43 Co1 C44 39.2(3) . . ?
C41 Co1 C45 39.3(3) . . ?
C43 Co1 C45 66.8(3) . . ?
C44 Co1 C45 40.6(3) . . ?
C41 Co1 C42 40.6(4) . . ?
C43 Co1 C42 39.2(3) . . ?
C44 Co1 C42 66.3(3) . . ?
C45 Co1 C42 66.9(3) . . ?
C41 Co1 P3 154.1(3) . . ?
C43 Co1 P3 89.20(18) . . ?
C44 Co1 P3 101.18(19) . . ?
C45 Co1 P3 140.3(2) . . ?
C42 Co1 P3 113.9(2) . . ?
C41 Co1 P1 96.1(2) . . ?
C43 Co1 P1 126.5(2) . . ?
C44 Co1 P1 160.54(19) . . ?
C45 Co1 P1 129.6(2) . . ?
C42 Co1 P1 94.64(18) . . ?
P3 Co1 P1 90.04(6) . . ?
C41 Co1 P2 112.0(3) . . ?
C43 Co1 P2 142.8(2) . . ?
C44 Co1 P2 104.4(2) . . ?
C45 Co1 P2 89.0(2) . . ?
C42 Co1 P2 152.5(2) . . ?
P3 Co1 P2 93.00(6) . . ?
P1 Co1 P2 90.70(6) . . ?
O11 P1 O12 109.4(2) . . ?
O11 P1 O13 108.7(2) . . ?
O12 P1 O13 98.5(3) . . ?
O11 P1 Co1 119.45(15) . . ?
O12 P1 Co1 106.87(17) . . ?
O13 P1 Co1 111.8(2) . . ?
O21 P2 O22 109.1(2) . . ?
O21 P2 O23 108.4(2) . . ?
O22 P2 O23 98.4(3) . . ?
O21 P2 Co1 121.13(16) . . ?
O22 P2 Co1 106.28(18) . . ?
O23 P2 Co1 111.1(2) . . ?
O31 P3 O32 108.3(2) . . ?
O31 P3 O33 108.6(2) . . ?
O32 P3 O33 100.2(2) . . ?
O31 P3 Co1 118.93(16) . . ?
O32 P3 Co1 108.46(17) . . ?
O33 P3 Co1 110.78(17) . . ?
P1 O11 Ni1 128.2(2) . . ?
C12 O12 P1 117.9(4) . . ?
C13 O13 P1 122.8(4) . . ?
P2 O21 Ni1 126.1(2) . . ?
C22 O22 P2 119.2(5) . . ?
C23 O23 P2 119.6(5) . . ?
P3 O31 Ni1 127.2(2) . . ?
C32 O32 P3 117.6(4) . . ?
C33 O33 P3 121.2(4) . . ?
C51 O51 Ni1 118.0(3) . . ?
C51 O51 Ni1 125.2(3) . 7 ?
Ni1 O51 Ni1 98.76(15) . 7 ?
N1 O52 Ni1 126.1(4) . . ?
O53 N1 O52 119.9(7) . . ?
O53 N1 C52 119.2(6) . . ?
O52 N1 C52 120.9(5) . . ?
C45 C41 C42 108.2(6) . . ?
C45 C41 Co1 70.7(4) . . ?
C42 C41 Co1 70.6(4) . . ?
C43 C42 C41 106.8(6) . . ?
C43 C42 Co1 69.5(3) . . ?
C41 C42 Co1 68.8(4) . . ?
C44 C43 C42 109.8(6) . . ?
C44 C43 Co1 70.6(3) . . ?
C42 C43 Co1 71.3(3) . . ?
C43 C44 C45 107.7(6) . . ?
C43 C44 Co1 70.3(3) . . ?
C45 C44 Co1 69.9(3) . . ?
C41 C45 C44 107.5(6) . . ?
C41 C45 Co1 70.0(4) . . ?
C44 C45 Co1 69.6(3) . . ?
O51 C51 C56 120.1(6) . . ?
O51 C51 C52 124.6(5) . . ?
C56 C51 C52 115.3(6) . . ?
C53 C52 C51 120.8(7) . . ?
C53 C52 N1 116.7(7) . . ?
C51 C52 N1 122.4(5) . . ?
C54 C53 C52 121.4(9) . . ?
C53 C54 C55 119.3(7) . . ?
C56 C55 C54 119.6(8) . . ?
C55 C56 C51 123.4(8) . . ?
Cl1 C61 Cl2 108.9(8) . . ?

loop_
_geom_bond_atom_site_label_1
_geom_bond_atom_site_label_2
_geom_bond_distance
_geom_bond_site_symmetry_2
_geom_bond_publ_flag
Ni1 O31 2.019(3) . ?
Ni1 O21 2.027(4) . ?
Ni1 O11 2.037(4) . ?
Ni1 O51 2.042(4) . ?
Ni1 O51 2.050(3) 7 ?
Ni1 O52 2.117(4) . ?
Co1 C41 2.074(6) . ?
Co1 C43 2.075(5) . ?
Co1 C44 2.079(5) . ?
Co1 C45 2.083(6) . ?
Co1 C42 2.098(6) . ?
Co1 P3 2.1558(15) . ?
Co1 P1 2.1668(14) . ?
Co1 P2 2.1749(16) . ?
Cl1 C61 1.743(18) . ?
Cl2 C61 1.800(18) . ?
P1 O11 1.497(4) . ?
P1 O12 1.587(5) . ?
P1 O13 1.602(4) . ?
P2 O21 1.498(4) . ?
P2 O22 1.596(4) . ?
P2 O23 1.603(5) . ?
P3 O31 1.495(4) . ?
P3 O32 1.604(4) . ?
P3 O33 1.609(4) . ?
O12 C12 1.438(8) . ?
O13 C13 1.414(9) . ?
O22 C22 1.435(9) . ?
O23 C23 1.432(10) . ?
O32 C32 1.429(8) . ?
O33 C33 1.426(8) . ?
O51 C51 1.297(7) . ?
O51 Ni1 2.050(3) 7 ?
O52 N1 1.234(7) . ?
O53 N1 1.225(8) . ?
N1 C52 1.427(10) . ?
C41 C45 1.399(12) . ?
C41 C42 1.446(12) . ?
C42 C43 1.401(9) . ?
C43 C44 1.392(10) . ?
C44 C45 1.442(9) . ?
C51 C56 1.404(9) . ?
C51 C52 1.425(9) . ?
C52 C53 1.412(9) . ?
C53 C54 1.334(15) . ?
C54 C55 1.421(15) . ?
C55 C56 1.365(11) . ?
